data_1559353
loop_
_publ_author_name
'Poveda, Dionisio'
'Vivancos, Angela'
'Bautista, Delia'
'Gonz\'alez-Herrero, Pablo'

_publ_section_title
;
 Visible light driven generation and alkyne insertion reactions of stable
 bis-cyclometalated Pt(IV) hydrides
;
_journal_name_full 'Chemical Science'
_journal_paper_doi 10.1039/D0SC04879H
_journal_year 2020
_chemical_formula_sum 'C32 H27 Cl N2 Pt'
_chemical_formula_weight 670.09
_space_group_crystal_system monoclinic
_space_group_IT_number 14
_space_group_name_Hall '-P 2ybc'
_space_group_name_H-M_alt 'P 1 21/c 1'
_atom_sites_solution_hydrogens geom
_audit_creation_method SHELXL-2018/1
_audit_update_record
;
2020-07-24 deposited with the CCDC.	2020-10-13 downloaded from the CCDC.
;
_cell_angle_alpha 90
_cell_angle_beta 106.456(2)
_cell_angle_gamma 90
_cell_formula_units_Z 4
_cell_length_a 11.8828(7)
_cell_length_b 16.0961(9)
_cell_length_c 13.7671(7)
_cell_measurement_reflns_used 9207
_cell_measurement_temperature 100(2)
_cell_measurement_theta_max 30.56
_cell_measurement_theta_min 2.18
_cell_volume 2525.3(2)
_computing_cell_refinement 'SAINT V8.38A (Bruker AXS Inc.)'
_computing_data_collection 'APEX3 2017.3 (Bruker AXS Inc.)'
_computing_data_reduction 'SAINT V8.38A (Bruker AXS Inc.)'
_computing_molecular_graphics 'Bruker SHELXTL'
_computing_publication_material 'Bruker SHELXTL'
_computing_structure_refinement 'SHELXL-2018/1 (Sheldrick, 2018)'
_computing_structure_solution 'SHELXT 2014/5 (Sheldrick, 2014)'
_diffrn_ambient_temperature 100(2)
_diffrn_detector_area_resol_mean 10.4167
_diffrn_measured_fraction_theta_full 1.000
_diffrn_measured_fraction_theta_max 0.999
_diffrn_measurement_device_type 'Bruker D8 QUEST'
_diffrn_measurement_method '\w-scans and phi scans'
_diffrn_radiation_type MoK\a
_diffrn_radiation_wavelength 0.71073
_diffrn_reflns_av_R_equivalents 0.0394
_diffrn_reflns_av_unetI/netI 0.0186
_diffrn_reflns_Laue_measured_fraction_full 1.000
_diffrn_reflns_Laue_measured_fraction_max 0.999
_diffrn_reflns_limit_h_max 17
_diffrn_reflns_limit_h_min -16
_diffrn_reflns_limit_k_max 23
_diffrn_reflns_limit_k_min -23
_diffrn_reflns_limit_l_max 19
_diffrn_reflns_limit_l_min -19
_diffrn_reflns_number 89295
_diffrn_reflns_point_group_measured_fraction_full 1.000
_diffrn_reflns_point_group_measured_fraction_max 0.999
_diffrn_reflns_theta_full 30.000
_diffrn_reflns_theta_max 30.585
_diffrn_reflns_theta_min 1.787
_diffrn_source 'high brilliance microfocus sealed tube '
_exptl_absorpt_coefficient_mu 5.687
_exptl_absorpt_correction_T_max 0.7461
_exptl_absorpt_correction_T_min 0.5405
_exptl_absorpt_correction_type multi-scan
_exptl_absorpt_process_details SADABS-2016/2
_exptl_crystal_colour colourless
_exptl_crystal_density_diffrn 1.762
_exptl_crystal_description block
_exptl_crystal_F_000 1312
_exptl_crystal_size_max 0.220
_exptl_crystal_size_mid 0.090
_exptl_crystal_size_min 0.080
_refine_diff_density_max 1.000
_refine_diff_density_min -0.840
_refine_diff_density_rms 0.097
_refine_ls_extinction_method none
_refine_ls_goodness_of_fit_ref 1.056
_refine_ls_hydrogen_treatment constr
_refine_ls_matrix_type full
_refine_ls_number_parameters 327
_refine_ls_number_reflns 7745
_refine_ls_number_restraints 0
_refine_ls_restrained_S_all 1.056
_refine_ls_R_factor_all 0.0232
_refine_ls_R_factor_gt 0.0182
_refine_ls_shift/su_max 0.003
_refine_ls_shift/su_mean 0.000
_refine_ls_structure_factor_coef Fsqd
_refine_ls_weighting_details 'w=1/[\s^2^(Fo^2^)+(0.0167P)^2^+3.2229P] where P=(Fo^2^+2Fc^2^)/3'
_refine_ls_weighting_scheme calc
_refine_ls_wR_factor_gt 0.0408
_refine_ls_wR_factor_ref 0.0422
_reflns_Friedel_coverage 0.000
_reflns_number_gt 6945
_reflns_number_total 7745
_reflns_threshold_expression 'I > 2\s(I)'
_cod_data_source_file d0sc04879h2.cif
_cod_data_source_block DPC78b_0msp_a
_cod_original_sg_symbol_H-M 'P 21/c'
_cod_database_code 1559353
_shelx_shelxl_version_number 2018/1
_shelx_space_group_comment
;
The symmetry employed for this shelxl refinement is uniquely defined
by the following loop, which should always be used as a source of
symmetry information in preference to the above space-group names.
They are only intended as comments.
;
_shelx_estimated_absorpt_t_min 0.368
_shelx_estimated_absorpt_t_max 0.659

loop_
_space_group_symop_operation_xyz
'x, y, z'
'-x, y+1/2, -z+1/2'
'-x, -y, -z'
'x, -y-1/2, z-1/2'

loop_
_atom_site_label
_atom_site_type_symbol
_atom_site_fract_x
_atom_site_fract_y
_atom_site_fract_z
_atom_site_U_iso_or_equiv
_atom_site_adp_type
_atom_site_occupancy
_atom_site_site_symmetry_order
_atom_site_calc_flag
_atom_site_refinement_flags_posn
_atom_site_refinement_flags_adp
_atom_site_refinement_flags_occupancy
_atom_site_disorder_assembly
_atom_site_disorder_group
Pt1 Pt 0.28757(2) 0.45270(2) 0.67470(2) 0.01069(2) Uani 1 1 d . . . . .
Cl1 Cl 0.41758(5) 0.56917(3) 0.73686(4) 0.01946(10) Uani 1 1 d . . . . .
N1 N 0.31278(15) 0.39558(11) 0.81933(12) 0.0138(3) Uani 1 1 d . . . . .
N2 N 0.43069(15) 0.38533(10) 0.64785(13) 0.0151(3) Uani 1 1 d . . . . .
C1 C 0.18438(17) 0.35248(13) 0.63331(15) 0.0149(4) Uani 1 1 d . . . . .
C2 C 0.10993(19) 0.33624(15) 0.53692(16) 0.0212(4) Uani 1 1 d . . . . .
H2 H 0.105015 0.374935 0.483774 0.025 Uiso 1 1 calc R U . . .
C3 C 0.0426(2) 0.26386(17) 0.51762(18) 0.0282(5) Uani 1 1 d . . . . .
C4 C 0.0522(2) 0.20701(16) 0.5955(2) 0.0306(6) Uani 1 1 d . . . . .
H4 H 0.009068 0.156557 0.582260 0.037 Uiso 1 1 calc R U . . .
C5 C 0.1238(2) 0.22285(15) 0.69233(18) 0.0250(5) Uani 1 1 d . . . . .
H5 H 0.128930 0.183465 0.744800 0.030 Uiso 1 1 calc R U . . .
C6 C 0.18851(18) 0.29657(13) 0.71303(15) 0.0165(4) Uani 1 1 d . . . . .
C7 C 0.25719(18) 0.32168(13) 0.81498(15) 0.0151(4) Uani 1 1 d . . . . .
C8 C 0.2656(2) 0.27709(14) 0.90312(17) 0.0214(4) Uani 1 1 d . . . . .
H8 H 0.225924 0.225506 0.900230 0.026 Uiso 1 1 calc R U . . .
C9 C 0.3320(2) 0.30824(15) 0.99509(17) 0.0241(5) Uani 1 1 d . . . . .
H9 H 0.336275 0.279088 1.056029 0.029 Uiso 1 1 calc R U . . .
C10 C 0.3920(2) 0.38194(15) 0.99773(16) 0.0232(5) Uani 1 1 d . . . . .
H10 H 0.440185 0.403321 1.059967 0.028 Uiso 1 1 calc R U . . .
C11 C 0.38053(19) 0.42399(14) 0.90808(16) 0.0193(4) Uani 1 1 d . . . . .
H11 H 0.421980 0.474631 0.909378 0.023 Uiso 1 1 calc R U . . .
C12 C -0.0392(3) 0.2482(2) 0.4135(2) 0.0422(7) Uani 1 1 d . . . . .
H12A H -0.070385 0.301253 0.382317 0.063 Uiso 1 1 calc R U . . .
H12B H -0.104101 0.212728 0.419031 0.063 Uiso 1 1 calc R U . . .
H12C H 0.003787 0.220526 0.371562 0.063 Uiso 1 1 calc R U . . .
C21 C 0.27211(17) 0.48920(13) 0.53193(14) 0.0143(4) Uani 1 1 d . . . . .
C22 C 0.19569(19) 0.54798(15) 0.47501(16) 0.0211(4) Uani 1 1 d . . . . .
H22 H 0.145508 0.577956 0.505263 0.025 Uiso 1 1 calc R U . . .
C23 C 0.1911(2) 0.56396(17) 0.37387(18) 0.0271(5) Uani 1 1 d . . . . .
C24 C 0.2631(2) 0.51797(18) 0.32997(17) 0.0284(5) Uani 1 1 d . . . . .
H24 H 0.256843 0.525418 0.260186 0.034 Uiso 1 1 calc R U . . .
C25 C 0.3429(2) 0.46210(15) 0.38552(17) 0.0237(5) Uani 1 1 d . . . . .
H25 H 0.393389 0.432962 0.354827 0.028 Uiso 1 1 calc R U . . .
C26 C 0.34996(18) 0.44796(13) 0.48764(16) 0.0163(4) Uani 1 1 d . . . . .
C27 C 0.43689(19) 0.39271(13) 0.55142(16) 0.0168(4) Uani 1 1 d . . . . .
C28 C 0.5221(2) 0.34860(14) 0.52018(19) 0.0241(5) Uani 1 1 d . . . . .
H28 H 0.528448 0.355087 0.453332 0.029 Uiso 1 1 calc R U . . .
C29 C 0.5968(2) 0.29568(15) 0.5872(2) 0.0300(5) Uani 1 1 d . . . . .
H29 H 0.653593 0.264356 0.566333 0.036 Uiso 1 1 calc R U . . .
C30 C 0.5885(2) 0.28843(15) 0.6855(2) 0.0270(5) Uani 1 1 d . . . . .
H30 H 0.639513 0.252416 0.732729 0.032 Uiso 1 1 calc R U . . .
C31 C 0.50494(19) 0.33446(13) 0.71319(18) 0.0203(4) Uani 1 1 d . . . . .
H31 H 0.499535 0.330162 0.780542 0.024 Uiso 1 1 calc R U . . .
C32 C 0.1126(2) 0.6302(2) 0.3145(2) 0.0406(7) Uani 1 1 d . . . . .
H32A H 0.131726 0.639746 0.250710 0.061 Uiso 1 1 calc R U . . .
H32B H 0.124075 0.681794 0.353985 0.061 Uiso 1 1 calc R U . . .
H32C H 0.030591 0.612517 0.300079 0.061 Uiso 1 1 calc R U . . .
C41 C 0.13563(19) 0.50830(14) 0.67667(17) 0.0191(4) Uani 1 1 d . . . . .
H41 H 0.083000 0.515905 0.611026 0.023 Uiso 1 1 calc R U . . .
C42 C 0.0937(2) 0.53650(14) 0.75040(18) 0.0236(5) Uani 1 1 d . . . . .
H42 H 0.014075 0.553910 0.730074 0.028 Uiso 1 1 calc R U . . .
C43 C 0.1545(2) 0.54437(14) 0.85972(18) 0.0233(5) Uani 1 1 d . . . . .
C44 C 0.1213(2) 0.49759(16) 0.93209(19) 0.0270(5) Uani 1 1 d . . . . .
H44 H 0.059710 0.458048 0.912115 0.032 Uiso 1 1 calc R U . . .
C45 C 0.1792(3) 0.50939(19) 1.0334(2) 0.0374(7) Uani 1 1 d . . . . .
H45 H 0.158891 0.477661 1.084116 0.045 Uiso 1 1 calc R U . . .
C46 C 0.2666(3) 0.5680(2) 1.0591(2) 0.0468(8) Uani 1 1 d . . . . .
H46 H 0.306709 0.575143 1.128776 0.056 Uiso 1 1 calc R U . . .
C47 C 0.2984(3) 0.61510(17) 0.99251(19) 0.0352(7) Uani 1 1 d . . . . .
H47 H 0.358072 0.655970 1.013317 0.042 Uiso 1 1 calc R U . . .
C48 C 0.2426(3) 0.60253(16) 0.8946(2) 0.0343(6) Uani 1 1 d . . . . .
H48 H 0.264924 0.635570 0.845930 0.041 Uiso 1 1 calc R U . . .

loop_
_atom_site_aniso_label
_atom_site_aniso_U_11
_atom_site_aniso_U_22
_atom_site_aniso_U_33
_atom_site_aniso_U_23
_atom_site_aniso_U_13
_atom_site_aniso_U_12
Pt1 0.01241(4) 0.01124(4) 0.00910(3) 0.00041(3) 0.00414(2) -0.00018(3)
Cl1 0.0268(3) 0.0168(2) 0.0171(2) -0.00386(17) 0.01007(19) -0.00785(19)
N1 0.0149(8) 0.0146(8) 0.0118(7) 0.0017(6) 0.0036(6) 0.0001(6)
N2 0.0144(8) 0.0121(8) 0.0199(8) -0.0015(6) 0.0065(6) -0.0015(6)
C1 0.0139(9) 0.0170(9) 0.0157(9) -0.0028(7) 0.0070(7) -0.0021(7)
C2 0.0211(10) 0.0277(11) 0.0166(10) -0.0056(8) 0.0082(8) -0.0070(9)
C3 0.0292(12) 0.0355(13) 0.0227(11) -0.0125(10) 0.0119(9) -0.0149(10)
C4 0.0356(14) 0.0281(12) 0.0325(13) -0.0129(10) 0.0167(11) -0.0188(11)
C5 0.0328(13) 0.0204(11) 0.0259(11) -0.0035(9) 0.0149(10) -0.0089(9)
C6 0.0183(9) 0.0157(9) 0.0173(9) -0.0023(7) 0.0081(8) -0.0025(7)
C7 0.0159(9) 0.0144(9) 0.0166(9) 0.0022(7) 0.0074(7) 0.0014(7)
C8 0.0273(11) 0.0167(10) 0.0218(10) 0.0057(8) 0.0099(9) 0.0001(8)
C9 0.0269(12) 0.0271(12) 0.0182(10) 0.0094(9) 0.0062(9) 0.0048(9)
C10 0.0232(11) 0.0294(12) 0.0137(9) 0.0038(8) -0.0001(8) -0.0016(9)
C11 0.0196(10) 0.0221(10) 0.0145(9) 0.0015(8) 0.0021(8) -0.0039(8)
C12 0.0420(16) 0.0572(19) 0.0261(13) -0.0167(13) 0.0077(12) -0.0264(14)
C21 0.0145(9) 0.0183(10) 0.0105(8) 0.0011(7) 0.0042(7) -0.0029(7)
C22 0.0158(9) 0.0306(12) 0.0176(10) 0.0080(9) 0.0060(8) 0.0012(9)
C23 0.0187(10) 0.0428(15) 0.0187(10) 0.0137(10) 0.0033(8) -0.0039(10)
C24 0.0283(12) 0.0457(15) 0.0114(9) 0.0041(9) 0.0059(9) -0.0100(11)
C25 0.0278(11) 0.0297(12) 0.0178(10) -0.0046(9) 0.0130(9) -0.0079(9)
C26 0.0176(9) 0.0172(9) 0.0157(9) -0.0030(7) 0.0072(7) -0.0047(8)
C27 0.0192(10) 0.0141(9) 0.0205(10) -0.0046(8) 0.0108(8) -0.0044(7)
C28 0.0265(11) 0.0201(11) 0.0319(12) -0.0052(9) 0.0182(10) -0.0011(9)
C29 0.0264(12) 0.0205(11) 0.0497(16) -0.0036(11) 0.0213(11) 0.0039(9)
C30 0.0209(11) 0.0194(11) 0.0423(14) 0.0056(10) 0.0114(10) 0.0058(9)
C31 0.0182(10) 0.0170(10) 0.0265(11) 0.0024(8) 0.0079(8) 0.0013(8)
C32 0.0250(12) 0.064(2) 0.0312(13) 0.0304(14) 0.0053(10) 0.0058(13)
C41 0.0181(10) 0.0204(10) 0.0207(10) 0.0067(8) 0.0087(8) 0.0056(8)
C42 0.0230(11) 0.0247(11) 0.0278(11) 0.0063(9) 0.0150(9) 0.0079(9)
C43 0.0309(12) 0.0200(10) 0.0261(11) -0.0021(9) 0.0192(10) 0.0029(9)
C44 0.0331(13) 0.0258(12) 0.0278(12) -0.0014(9) 0.0177(10) -0.0059(10)
C45 0.0511(17) 0.0432(16) 0.0247(12) -0.0039(11) 0.0217(12) -0.0190(13)
C46 0.063(2) 0.060(2) 0.0240(13) -0.0176(13) 0.0226(14) -0.0315(17)
C47 0.0522(17) 0.0356(14) 0.0274(12) -0.0180(11) 0.0268(12) -0.0294(13)
C48 0.0511(17) 0.0265(13) 0.0368(14) -0.0075(11) 0.0310(13) -0.0114(12)

loop_
_atom_type_symbol
_atom_type_description
_atom_type_scat_dispersion_real
_atom_type_scat_dispersion_imag
_atom_type_scat_source
C C 0.0033 0.0016 'International Tables Vol C Tables 4.2.6.8 and 6.1.1.4'
H H 0.0000 0.0000 'International Tables Vol C Tables 4.2.6.8 and 6.1.1.4'
Cl Cl 0.1484 0.1585 'International Tables Vol C Tables 4.2.6.8 and 6.1.1.4'
N N 0.0061 0.0033 'International Tables Vol C Tables 4.2.6.8 and 6.1.1.4'
Pt Pt -1.7033 8.3905 'International Tables Vol C Tables 4.2.6.8 and 6.1.1.4'

loop_
_geom_angle_atom_site_label_1
_geom_angle_atom_site_label_2
_geom_angle_atom_site_label_3
_geom_angle
_geom_angle_site_symmetry_1
_geom_angle_site_symmetry_3
_geom_angle_publ_flag
C1 Pt1 C21 94.47(8) . . ?
C1 Pt1 C41 83.32(9) . . ?
C21 Pt1 C41 92.81(8) . . ?
C1 Pt1 N2 89.72(7) . . ?
C21 Pt1 N2 80.55(7) . . ?
C41 Pt1 N2 170.01(8) . . ?
C1 Pt1 N1 80.33(7) . . ?
C21 Pt1 N1 170.96(7) . . ?
C41 Pt1 N1 93.90(8) . . ?
N2 Pt1 N1 91.98(7) . . ?
C1 Pt1 Cl1 175.81(6) . . ?
C21 Pt1 Cl1 89.53(6) . . ?
C41 Pt1 Cl1 97.76(7) . . ?
N2 Pt1 Cl1 89.69(5) . . ?
N1 Pt1 Cl1 95.55(5) . . ?
C11 N1 C7 120.01(18) . . ?
C11 N1 Pt1 126.37(14) . . ?
C7 N1 Pt1 113.52(13) . . ?
C31 N2 C27 120.07(18) . . ?
C31 N2 Pt1 126.66(14) . . ?
C27 N2 Pt1 113.08(14) . . ?
C2 C1 C6 119.59(19) . . ?
C2 C1 Pt1 126.29(16) . . ?
C6 C1 Pt1 114.08(14) . . ?
C1 C2 C3 120.8(2) . . ?
C1 C2 H2 119.6 . . ?
C3 C2 H2 119.6 . . ?
C4 C3 C2 119.0(2) . . ?
C4 C3 C12 120.9(2) . . ?
C2 C3 C12 120.1(2) . . ?
C5 C4 C3 121.0(2) . . ?
C5 C4 H4 119.5 . . ?
C3 C4 H4 119.5 . . ?
C4 C5 C6 120.3(2) . . ?
C4 C5 H5 119.9 . . ?
C6 C5 H5 119.9 . . ?
C5 C6 C1 119.1(2) . . ?
C5 C6 C7 123.6(2) . . ?
C1 C6 C7 117.16(18) . . ?
N1 C7 C8 120.13(19) . . ?
N1 C7 C6 114.64(17) . . ?
C8 C7 C6 125.20(19) . . ?
C9 C8 C7 119.6(2) . . ?
C9 C8 H8 120.2 . . ?
C7 C8 H8 120.2 . . ?
C10 C9 C8 119.5(2) . . ?
C10 C9 H9 120.2 . . ?
C8 C9 H9 120.2 . . ?
C9 C10 C11 118.6(2) . . ?
C9 C10 H10 120.7 . . ?
C11 C10 H10 120.7 . . ?
N1 C11 C10 122.0(2) . . ?
N1 C11 H11 119.0 . . ?
C10 C11 H11 119.0 . . ?
C3 C12 H12A 109.5 . . ?
C3 C12 H12B 109.5 . . ?
H12A C12 H12B 109.5 . . ?
C3 C12 H12C 109.5 . . ?
H12A C12 H12C 109.5 . . ?
H12B C12 H12C 109.5 . . ?
C22 C21 C26 118.74(18) . . ?
C22 C21 Pt1 127.94(16) . . ?
C26 C21 Pt1 113.33(15) . . ?
C21 C22 C23 121.4(2) . . ?
C21 C22 H22 119.3 . . ?
C23 C22 H22 119.3 . . ?
C24 C23 C22 118.5(2) . . ?
C24 C23 C32 120.4(2) . . ?
C22 C23 C32 121.0(2) . . ?
C25 C24 C23 121.3(2) . . ?
C25 C24 H24 119.4 . . ?
C23 C24 H24 119.4 . . ?
C24 C25 C26 120.1(2) . . ?
C24 C25 H25 120.0 . . ?
C26 C25 H25 120.0 . . ?
C25 C26 C21 119.8(2) . . ?
C25 C26 C27 122.3(2) . . ?
C21 C26 C27 117.89(18) . . ?
N2 C27 C28 120.1(2) . . ?
N2 C27 C26 114.74(18) . . ?
C28 C27 C26 125.2(2) . . ?
C29 C28 C27 119.5(2) . . ?
C29 C28 H28 120.3 . . ?
C27 C28 H28 120.3 . . ?
C28 C29 C30 119.6(2) . . ?
C28 C29 H29 120.2 . . ?
C30 C29 H29 120.2 . . ?
C31 C30 C29 118.7(2) . . ?
C31 C30 H30 120.7 . . ?
C29 C30 H30 120.7 . . ?
N2 C31 C30 122.1(2) . . ?
N2 C31 H31 119.0 . . ?
C30 C31 H31 119.0 . . ?
C23 C32 H32A 109.5 . . ?
C23 C32 H32B 109.5 . . ?
H32A C32 H32B 109.5 . . ?
C23 C32 H32C 109.5 . . ?
H32A C32 H32C 109.5 . . ?
H32B C32 H32C 109.5 . . ?
C42 C41 Pt1 133.60(18) . . ?
C42 C41 H41 113.2 . . ?
Pt1 C41 H41 113.2 . . ?
C41 C42 C43 128.7(2) . . ?
C41 C42 H42 115.6 . . ?
C43 C42 H42 115.6 . . ?
C48 C43 C44 117.2(2) . . ?
C48 C43 C42 120.9(2) . . ?
C44 C43 C42 121.8(2) . . ?
C45 C44 C43 119.1(2) . . ?
C45 C44 H44 120.4 . . ?
C43 C44 H44 120.4 . . ?
C46 C45 C44 118.6(2) . . ?
C46 C45 H45 120.7 . . ?
C44 C45 H45 120.7 . . ?
C47 C46 C45 123.9(3) . . ?
C47 C46 H46 118.0 . . ?
C45 C46 H46 118.0 . . ?
C46 C47 C48 117.0(2) . . ?
C46 C47 H47 121.5 . . ?
C48 C47 H47 121.5 . . ?
C47 C48 C43 124.1(2) . . ?
C47 C48 H48 117.9 . . ?
C43 C48 H48 117.9 . . ?

loop_
_geom_bond_atom_site_label_1
_geom_bond_atom_site_label_2
_geom_bond_distance
_geom_bond_site_symmetry_2
_geom_bond_publ_flag
Pt1 C1 2.009(2) . ?
Pt1 C21 2.0094(19) . ?
Pt1 C41 2.022(2) . ?
Pt1 N2 2.1357(17) . ?
Pt1 N1 2.1358(16) . ?
Pt1 Cl1 2.4258(5) . ?
N1 C11 1.339(3) . ?
N1 C7 1.354(3) . ?
N2 C31 1.345(3) . ?
N2 C27 1.355(3) . ?
C1 C2 1.395(3) . ?
C1 C6 1.409(3) . ?
C2 C3 1.396(3) . ?
C2 H2 0.9500 . ?
C3 C4 1.390(4) . ?
C3 C12 1.507(3) . ?
C4 C5 1.387(3) . ?
C4 H4 0.9500 . ?
C5 C6 1.399(3) . ?
C5 H5 0.9500 . ?
C6 C7 1.466(3) . ?
C7 C8 1.389(3) . ?
C8 C9 1.382(3) . ?
C8 H8 0.9500 . ?
C9 C10 1.379(3) . ?
C9 H9 0.9500 . ?
C10 C11 1.380(3) . ?
C10 H10 0.9500 . ?
C11 H11 0.9500 . ?
C12 H12A 0.9800 . ?
C12 H12B 0.9800 . ?
C12 H12C 0.9800 . ?
C21 C22 1.389(3) . ?
C21 C26 1.410(3) . ?
C22 C23 1.402(3) . ?
C22 H22 0.9500 . ?
C23 C24 1.392(4) . ?
C23 C32 1.498(4) . ?
C24 C25 1.372(4) . ?
C24 H24 0.9500 . ?
C25 C26 1.403(3) . ?
C25 H25 0.9500 . ?
C26 C27 1.454(3) . ?
C27 C28 1.401(3) . ?
C28 C29 1.379(4) . ?
C28 H28 0.9500 . ?
C29 C30 1.389(4) . ?
C29 H29 0.9500 . ?
C30 C31 1.376(3) . ?
C30 H30 0.9500 . ?
C31 H31 0.9500 . ?
C32 H32A 0.9800 . ?
C32 H32B 0.9800 . ?
C32 H32C 0.9800 . ?
C41 C42 1.331(3) . ?
C41 H41 0.9500 . ?
C42 C43 1.479(3) . ?
C42 H42 0.9500 . ?
C43 C48 1.385(4) . ?
C43 C44 1.392(3) . ?
C44 C45 1.382(4) . ?
C44 H44 0.9500 . ?
C45 C46 1.373(4) . ?
C45 H45 0.9500 . ?
C46 C47 1.324(4) . ?
C46 H46 0.9500 . ?
C47 C48 1.338(4) . ?
C47 H47 0.9500 . ?
C48 H48 0.9500 . ?

loop_
_geom_hbond_atom_site_label_D
_geom_hbond_atom_site_label_H
_geom_hbond_atom_site_label_A
_geom_hbond_distance_DH
_geom_hbond_distance_HA
_geom_hbond_distance_DA
_geom_hbond_angle_DHA
_geom_hbond_site_symmetry_A
_geom_hbond_publ_flag
C10 H10 Cl1 0.95 2.86 3.796(2) 167.2 3_667 yes
